data_7153222
loop_
_publ_author_name
'Skibi\'nski, Maciej'
'Urbina-Blanco, C\'esar A'
'Slawin, Alexandra M. Z.'
'Nolan, Steven P.'
'O'Hagan, David'

_publ_section_title
;
 Synthesis and structure of large difluoromethylene containing alicycles
 by ring closing metathesis (RCM).
;
_journal_issue 47
_journal_name_full 'Organic &amp; biomolecular chemistry'
_journal_page_first 8209
_journal_page_last 8213
_journal_paper_doi 10.1039/c3ob42062k
_journal_volume 11
_journal_year 2013
_chemical_formula_moiety 'C14 H24 F4'
_chemical_formula_sum 'C14 H24 F4'
_chemical_formula_weight 268.34
_space_group_IT_number 2
_symmetry_cell_setting triclinic
_symmetry_Int_Tables_number 2
_symmetry_space_group_name_Hall '-P 1'
_symmetry_space_group_name_H-M 'P -1'
_atom_sites_solution_hydrogens geom
_atom_sites_solution_primary direct
_atom_sites_solution_secondary difmap
_cell_angle_alpha 98.507(10)
_cell_angle_beta 105.386(9)
_cell_angle_gamma 112.507(12)
_cell_formula_units_Z 2
_cell_length_a 8.785(7)
_cell_length_b 9.455(7)
_cell_length_c 9.834(7)
_cell_measurement_reflns_used 1742
_cell_measurement_temperature 93
_cell_measurement_theta_max 25.35
_cell_measurement_theta_min 2.68
_cell_volume 698.4(9)
_computing_cell_refinement 'CrystalClear-SM Expert 2.0 rc13'
_computing_data_collection 'CrystalClear-SM Expert 2.0 rc13 (Rigaku, 2009)'
_computing_data_reduction 'CrystalClear-SM Expert 2.0 rc13'
_computing_molecular_graphics 'CrystalStructure 4.0'
_computing_publication_material 'CrystalStructure 4.0 (Rigaku, 2010)'
_computing_structure_refinement 'SHELXL97 (Sheldrick, 2008)'
_computing_structure_solution 'SIR2004 (Burla, et al., 2005)'
_diffrn_ambient_temperature 93
_diffrn_detector_area_resol_mean 14.629
_diffrn_measured_fraction_theta_full 0.972
_diffrn_measured_fraction_theta_max 0.968
_diffrn_measurement_device_type 'Rigaku Mercury70'
_diffrn_measurement_method \w
_diffrn_radiation_type 'Mo K\a'
_diffrn_radiation_wavelength 0.71075
_diffrn_reflns_av_R_equivalents 0.0407
_diffrn_reflns_Laue_measured_fraction_full 0.972
_diffrn_reflns_Laue_measured_fraction_max 0.968
_diffrn_reflns_limit_h_max 10
_diffrn_reflns_limit_h_min -10
_diffrn_reflns_limit_k_max 11
_diffrn_reflns_limit_k_min -11
_diffrn_reflns_limit_l_max 9
_diffrn_reflns_limit_l_min -11
_diffrn_reflns_number 4449
_diffrn_reflns_point_group_measured_fraction_full 0.972
_diffrn_reflns_point_group_measured_fraction_max 0.968
_diffrn_reflns_theta_full 25.000
_diffrn_reflns_theta_max 25.332
_diffrn_reflns_theta_min 2.682
_diffrn_standards_number 0
_exptl_absorpt_coefficient_mu 0.109
_exptl_absorpt_correction_T_max 0.999
_exptl_absorpt_correction_T_min 0.589
_exptl_absorpt_correction_type multi-scan
_exptl_absorpt_process_details 'REQAB (Rigaku, 1998)'
_exptl_crystal_colour colorless
_exptl_crystal_density_diffrn 1.276
_exptl_crystal_density_method 'not measured'
_exptl_crystal_description platelet
_exptl_crystal_F_000 288.00
_exptl_crystal_size_max 0.200
_exptl_crystal_size_mid 0.060
_exptl_crystal_size_min 0.010
_refine_diff_density_max 0.850
_refine_diff_density_min -0.570
_refine_ls_extinction_method none
_refine_ls_goodness_of_fit_ref 1.080
_refine_ls_hydrogen_treatment constr
_refine_ls_number_parameters 163
_refine_ls_number_reflns 2473
_refine_ls_number_restraints 0
_refine_ls_R_factor_gt 0.0914
_refine_ls_shift/su_max 0.005
_refine_ls_structure_factor_coef Fsqd
_refine_ls_weighting_details 'w = 1/[\s^2^(Fo^2^)+(0.1617P)^2^+0.1939P] where P=(Fo^2^+2Fc^2^)/3'
_refine_ls_weighting_scheme calc
_refine_ls_wR_factor_ref 0.3114
_reflns_number_gt 1368
_reflns_number_total 2473
_reflns_threshold_expression F^2^>2.0\s(F^2^)
_cod_data_source_file c3ob42062k.txt
_cod_data_source_block 11a
_cod_original_cell_volume 698.5(9)
_cod_database_code 7153222

loop_
_symmetry_equiv_pos_site_id
_symmetry_equiv_pos_as_xyz
1 +X,+Y,+Z
2 -X,-Y,-Z

loop_
_atom_site_label
_atom_site_type_symbol
_atom_site_fract_x
_atom_site_fract_y
_atom_site_fract_z
_atom_site_U_iso_or_equiv
_atom_site_adp_type
_atom_site_occupancy
_atom_site_symmetry_multiplicity
_atom_site_calc_flag
_atom_site_refinement_flags
F1 F 0.3887(4) 0.4045(4) 0.6279(3) 0.0594(9) Uani 1.0 2 d .
F2 F 0.5311(4) 0.5758(3) 0.8430(3) 0.0618(10) Uani 1.0 2 d .
F3 F 1.0287(4) 0.6904(3) 0.6808(3) 0.0522(9) Uani 1.0 2 d .
F4 F 1.1487(5) 0.6548(4) 0.8904(3) 0.0718(11) Uani 1.0 2 d .
C1 C 0.5268(6) 0.4461(6) 0.7551(6) 0.0454(12) Uani 1.0 2 d .
C2 C 0.6917(9) 0.4983(6) 0.6974(6) 0.0727(19) Uani 1.0 2 d .
C3 C 0.8474(10) 0.5559(7) 0.8176(6) 0.085(3) Uani 1.0 2 d .
C4 C 1.0061(6) 0.5802(6) 0.7609(6) 0.0464(13) Uani 1.0 2 d .
C5 C 1.0150(6) 0.4380(5) 0.6799(5) 0.0396(11) Uani 1.0 2 d .
C6 C 1.0023(6) 0.3120(5) 0.7618(5) 0.0373(11) Uani 1.0 2 d .
C7 C 0.9707(6) 0.1534(5) 0.6670(5) 0.0390(11) Uani 1.0 2 d .
C8 C 0.9500(6) 0.0238(5) 0.7478(5) 0.0427(12) Uani 1.0 2 d .
C9 C 0.7954(6) -0.0194(5) 0.8037(5) 0.0403(12) Uani 1.0 2 d .
C10 C 0.6150(6) -0.0908(5) 0.6821(5) 0.0414(12) Uani 1.0 2 d .
C11 C 0.4596(7) -0.1158(5) 0.7352(5) 0.0440(12) Uani 1.0 2 d .
C12 C 0.4642(7) 0.0352(5) 0.8202(5) 0.0428(12) Uani 1.0 2 d .
C13 C 0.4734(6) 0.1593(5) 0.7349(5) 0.0379(11) Uani 1.0 2 d .
C14 C 0.4882(6) 0.3126(5) 0.8252(5) 0.0402(12) Uani 1.0 2 d .
H2A H 0.6796 0.4054 0.6263 0.0872 Uiso 1.0 2 calc R
H2B H 0.6936 0.5821 0.6474 0.0872 Uiso 1.0 2 calc R
H3A H 0.8372 0.4792 0.8771 0.1026 Uiso 1.0 2 calc R
H3B H 0.8691 0.6587 0.8804 0.1026 Uiso 1.0 2 calc R
H5A H 1.1273 0.4740 0.6613 0.0475 Uiso 1.0 2 calc R
H5B H 0.9178 0.3893 0.5835 0.0475 Uiso 1.0 2 calc R
H6A H 0.9050 0.2938 0.8001 0.0448 Uiso 1.0 2 calc R
H6B H 1.1128 0.3527 0.8470 0.0448 Uiso 1.0 2 calc R
H7A H 1.0706 0.1709 0.6323 0.0468 Uiso 1.0 2 calc R
H7B H 0.8629 0.1151 0.5796 0.0468 Uiso 1.0 2 calc R
H8A H 0.9343 -0.0737 0.6805 0.0513 Uiso 1.0 2 calc R
H8B H 1.0601 0.0604 0.8324 0.0513 Uiso 1.0 2 calc R
H9A H 0.7985 -0.0967 0.8609 0.0483 Uiso 1.0 2 calc R
H9B H 0.8110 0.0780 0.8711 0.0483 Uiso 1.0 2 calc R
H10A H 0.5937 -0.1950 0.6223 0.0497 Uiso 1.0 2 calc R
H10B H 0.6178 -0.0199 0.6171 0.0497 Uiso 1.0 2 calc R
H11A H 0.3493 -0.1698 0.6486 0.0528 Uiso 1.0 2 calc R
H11B H 0.4555 -0.1885 0.7985 0.0528 Uiso 1.0 2 calc R
H12A H 0.5677 0.0837 0.9125 0.0514 Uiso 1.0 2 calc R
H12B H 0.3575 0.0058 0.8471 0.0514 Uiso 1.0 2 calc R
H13A H 0.5765 0.1847 0.7033 0.0455 Uiso 1.0 2 calc R
H13B H 0.3665 0.1133 0.6456 0.0455 Uiso 1.0 2 calc R
H14A H 0.3764 0.2895 0.8428 0.0483 Uiso 1.0 2 calc R
H14B H 0.5827 0.3479 0.9220 0.0483 Uiso 1.0 2 calc R

loop_
_atom_site_aniso_label
_atom_site_aniso_U_11
_atom_site_aniso_U_22
_atom_site_aniso_U_33
_atom_site_aniso_U_12
_atom_site_aniso_U_13
_atom_site_aniso_U_23
F1 0.082(3) 0.0614(19) 0.0517(18) 0.0415(17) 0.0277(16) 0.0288(15)
F2 0.084(3) 0.0453(17) 0.067(2) 0.0417(17) 0.0250(17) 0.0128(15)
F3 0.0551(18) 0.0322(15) 0.0679(19) 0.0183(13) 0.0191(15) 0.0178(14)
F4 0.108(3) 0.0363(17) 0.0504(19) 0.0183(18) 0.0217(19) 0.0045(14)
C1 0.046(3) 0.033(3) 0.067(4) 0.021(3) 0.030(3) 0.014(3)
C2 0.125(6) 0.039(3) 0.048(4) 0.039(4) 0.016(4) 0.015(3)
C3 0.170(8) 0.047(4) 0.041(3) 0.060(5) 0.022(4) 0.013(3)
C4 0.046(3) 0.032(3) 0.074(4) 0.017(3) 0.037(3) 0.023(3)
C5 0.042(3) 0.034(3) 0.036(3) 0.016(2) 0.005(2) 0.007(2)
C6 0.045(3) 0.033(3) 0.041(3) 0.021(3) 0.019(3) 0.010(2)
C7 0.044(3) 0.031(3) 0.043(3) 0.016(2) 0.017(2) 0.010(2)
C8 0.049(3) 0.035(3) 0.051(3) 0.025(3) 0.019(3) 0.012(3)
C9 0.047(3) 0.030(3) 0.044(3) 0.017(3) 0.014(3) 0.015(2)
C10 0.049(3) 0.030(3) 0.038(3) 0.014(3) 0.012(3) 0.004(2)
C11 0.051(3) 0.030(3) 0.048(3) 0.015(3) 0.018(3) 0.011(2)
C12 0.052(3) 0.037(3) 0.043(3) 0.019(3) 0.020(3) 0.013(3)
C13 0.041(3) 0.034(3) 0.037(3) 0.015(2) 0.014(2) 0.010(2)
C14 0.049(3) 0.037(3) 0.034(3) 0.022(3) 0.011(3) 0.006(2)

loop_
_atom_type_symbol
_atom_type_description
_atom_type_scat_dispersion_real
_atom_type_scat_dispersion_imag
_atom_type_scat_source
C C 0.0033 0.0016
;
International Tables for Crystallography
(1992, Vol. C, Tables 4.2.6.8 and 6.1.1.4)
;
H H 0.0000 0.0000
;
International Tables for Crystallography
(1992, Vol. C, Table 6.1.1.4)
;
F F 0.0171 0.0103
;
International Tables for Crystallography
(1992, Vol. C, Tables 4.2.6.8 and 6.1.1.4)
;

loop_
_geom_angle_atom_site_label_1
_geom_angle_atom_site_label_2
_geom_angle_atom_site_label_3
_geom_angle
_geom_angle_publ_flag
F1 C1 F2 104.4(5) yes
F1 C1 C2 101.4(5) yes
F1 C1 C14 109.2(4) yes
F2 C1 C2 111.1(4) yes
F2 C1 C14 109.3(5) yes
C2 C1 C14 120.0(5) yes
C1 C2 C3 108.8(6) yes
C2 C3 C4 109.4(6) yes
F3 C4 F4 105.0(3) yes
F3 C4 C3 111.8(5) yes
F3 C4 C5 108.7(5) yes
F4 C4 C3 101.7(5) yes
F4 C4 C5 108.8(5) yes
C3 C4 C5 119.7(4) yes
C4 C5 C6 113.5(5) yes
C5 C6 C7 113.4(4) yes
C6 C7 C8 113.5(4) yes
C7 C8 C9 114.5(5) yes
C8 C9 C10 114.0(4) yes
C9 C10 C11 115.2(4) yes
C10 C11 C12 115.5(4) yes
C11 C12 C13 113.7(5) yes
C12 C13 C14 112.7(4) yes
C1 C14 C13 114.3(5) yes
C1 C2 H2A 109.917 no
C1 C2 H2B 109.918 no
C3 C2 H2A 109.917 no
C3 C2 H2B 109.924 no
H2A C2 H2B 108.323 no
C2 C3 H3A 109.803 no
C2 C3 H3B 109.799 no
C4 C3 H3A 109.801 no
C4 C3 H3B 109.801 no
H3A C3 H3B 108.244 no
C4 C5 H5A 108.854 no
C4 C5 H5B 108.861 no
C6 C5 H5A 108.855 no
C6 C5 H5B 108.859 no
H5A C5 H5B 107.714 no
C5 C6 H6A 108.878 no
C5 C6 H6B 108.884 no
C7 C6 H6A 108.882 no
C7 C6 H6B 108.893 no
H6A C6 H6B 107.716 no
C6 C7 H7A 108.863 no
C6 C7 H7B 108.873 no
C8 C7 H7A 108.872 no
C8 C7 H7B 108.871 no
H7A C7 H7B 107.710 no
C7 C8 H8A 108.631 no
C7 C8 H8B 108.633 no
C9 C8 H8A 108.624 no
C9 C8 H8B 108.628 no
H8A C8 H8B 107.582 no
C8 C9 H9A 108.747 no
C8 C9 H9B 108.741 no
C10 C9 H9A 108.748 no
C10 C9 H9B 108.748 no
H9A C9 H9B 107.646 no
C9 C10 H10A 108.481 no
C9 C10 H10B 108.477 no
C11 C10 H10A 108.474 no
C11 C10 H10B 108.465 no
H10A C10 H10B 107.497 no
C10 C11 H11A 108.395 no
C10 C11 H11B 108.389 no
C12 C11 H11A 108.393 no
C12 C11 H11B 108.392 no
H11A C11 H11B 107.450 no
C11 C12 H12A 108.819 no
C11 C12 H12B 108.823 no
C13 C12 H12A 108.824 no
C13 C12 H12B 108.823 no
H12A C12 H12B 107.686 no
C12 C13 H13A 109.056 no
C12 C13 H13B 109.057 no
C14 C13 H13A 109.058 no
C14 C13 H13B 109.060 no
H13A C13 H13B 107.811 no
C1 C14 H14A 108.695 no
C1 C14 H14B 108.691 no
C13 C14 H14A 108.689 no
C13 C14 H14B 108.689 no
H14A C14 H14B 107.617 no

loop_
_geom_bond_atom_site_label_1
_geom_bond_atom_site_label_2
_geom_bond_distance
_geom_bond_publ_flag
F1 C1 1.369(6) yes
F2 C1 1.373(7) yes
F3 C4 1.383(7) yes
F4 C4 1.379(5) yes
C1 C2 1.623(10) yes
C1 C14 1.496(8) yes
C2 C3 1.395(9) yes
C3 C4 1.585(11) yes
C4 C5 1.498(8) yes
C5 C6 1.520(7) yes
C6 C7 1.524(7) yes
C7 C8 1.536(8) yes
C8 C9 1.534(8) yes
C9 C10 1.528(6) yes
C10 C11 1.537(8) yes
C11 C12 1.524(8) yes
C12 C13 1.530(8) yes
C13 C14 1.523(7) yes
C2 H2A 0.990 no
C2 H2B 0.990 no
C3 H3A 0.990 no
C3 H3B 0.990 no
C5 H5A 0.990 no
C5 H5B 0.990 no
C6 H6A 0.990 no
C6 H6B 0.990 no
C7 H7A 0.990 no
C7 H7B 0.990 no
C8 H8A 0.990 no
C8 H8B 0.990 no
C9 H9A 0.990 no
C9 H9B 0.990 no
C10 H10A 0.990 no
C10 H10B 0.990 no
C11 H11A 0.990 no
C11 H11B 0.990 no
C12 H12A 0.990 no
C12 H12B 0.990 no
C13 H13A 0.990 no
C13 H13B 0.990 no
C14 H14A 0.990 no
C14 H14B 0.990 no

loop_
_geom_contact_atom_site_label_1
_geom_contact_atom_site_label_2
_geom_contact_distance
_geom_contact_publ_flag
_geom_contact_site_symmetry_2
F1 C3 3.545(9) no .
F1 C13 2.943(7) no .
F2 C3 2.928(10) no .
F3 C2 2.884(8) no .
F4 C2 3.535(8) no .
F4 C6 2.915(6) no .
C2 C5 3.145(10) no .
C2 C13 3.179(8) no .
C3 C6 3.146(11) no .
C3 C14 3.143(9) no .
C6 C9 3.116(7) no .
C7 C10 3.153(7) no .
C9 C12 3.183(9) no .
C10 C13 3.105(9) no .
F1 C2 3.427(7) no 2_666
F1 C5 3.576(8) no 1_455
F2 C11 3.462(7) no 1_565
F2 C14 3.347(7) no 2_667
F3 C5 3.443(6) no 2_766
F3 C8 3.485(7) no 1_565
F3 C11 3.361(6) no 1_665
F4 C14 3.514(6) no 2_767
C2 F1 3.427(7) no 2_666
C5 F1 3.576(8) no 1_655
C5 F3 3.443(6) no 2_766
C8 F3 3.485(7) no 1_545
C11 F2 3.462(7) no 1_545
C11 F3 3.361(6) no 1_445
C14 F2 3.347(7) no 2_667
C14 F4 3.514(6) no 2_767
F1 H2A 2.5563 no .
F1 H2B 2.4942 no .
F1 H13A 3.1653 no .
F1 H13B 2.7195 no .
F1 H14A 2.5241 no .
F1 H14B 3.1768 no .
F2 H2A 3.3023 no .
F2 H2B 2.6772 no .
F2 H3A 3.1095 no .
F2 H3B 2.6681 no .
F2 H14A 2.5209 no .
F2 H14B 2.5509 no .
F3 H2A 3.0537 no .
F3 H2B 2.6267 no .
F3 H3A 3.2910 no .
F3 H3B 2.6866 no .
F3 H5A 2.5109 no .
F3 H5B 2.5587 no .
F4 H3A 2.5553 no .
F4 H3B 2.4467 no .
F4 H5A 2.5347 no .
F4 H5B 3.1845 no .
F4 H6A 3.0865 no .
F4 H6B 2.7061 no .
C1 H3A 2.5441 no .
C1 H3B 2.6970 no .
C1 H13A 2.6702 no .
C1 H13B 2.8010 no .
C2 H5B 2.9452 no .
C2 H6A 3.2588 no .
C2 H13A 2.7575 no .
C2 H13B 3.5199 no .
C2 H14A 3.5163 no .
C2 H14B 2.9706 no .
C3 H5A 3.4811 no .
C3 H5B 2.9314 no .
C3 H6A 2.7033 no .
C3 H6B 3.5288 no .
C3 H13A 3.2037 no .
C3 H14B 2.9486 no .
C4 H2A 2.5336 no .
C4 H2B 2.6833 no .
C4 H6A 2.6309 no .
C4 H6B 2.8086 no .
C5 H2A 2.7357 no .
C5 H2B 3.5387 no .
C5 H3A 2.8630 no .
C5 H3B 3.4715 no .
C5 H7A 2.7489 no .
C5 H7B 2.7141 no .
C6 H2A 3.2945 no .
C6 H3A 2.8256 no .
C6 H8A 3.3926 no .
C6 H8B 2.7615 no .
C6 H9B 2.7735 no .
C6 H10B 3.3608 no .
C6 H13A 3.3132 no .
C7 H5A 2.8249 no .
C7 H5B 2.6447 no .
C7 H9A 3.4122 no .
C7 H9B 2.7675 no .
C7 H10A 3.5296 no .
C7 H10B 2.7571 no .
C8 H6A 2.7261 no .
C8 H6B 2.7611 no .
C8 H10A 2.7994 no .
C8 H10B 2.6960 no .
C9 H6A 2.7497 no .
C9 H6B 3.4273 no .
C9 H7A 3.4138 no .
C9 H7B 2.7883 no .
C9 H11A 3.4106 no .
C9 H11B 2.7781 no .
C9 H12A 2.9007 no .
C9 H13A 3.2856 no .
C10 H6A 3.3389 no .
C10 H7B 2.8374 no .
C10 H8A 2.7517 no .
C10 H8B 3.3983 no .
C10 H12A 2.8188 no .
C10 H12B 3.4174 no .
C10 H13A 2.7377 no .
C10 H13B 3.4110 no .
C11 H9A 2.8274 no .
C11 H9B 2.7257 no .
C11 H13A 2.7254 no .
C11 H13B 2.7706 no .
C12 H9A 3.5587 no .
C12 H9B 2.8076 no .
C12 H10A 3.4110 no .
C12 H10B 2.7823 no .
C12 H14A 2.7897 no .
C12 H14B 2.6539 no .
C13 H2A 2.8939 no .
C13 H3A 3.2087 no .
C13 H6A 3.3433 no .
C13 H9B 3.3351 no .
C13 H10B 2.7686 no .
C13 H11A 2.7788 no .
C13 H11B 3.3896 no .
C14 H2A 2.9241 no .
C14 H2B 3.5050 no .
C14 H3A 2.7163 no .
C14 H3B 3.5113 no .
C14 H12A 2.7010 no .
C14 H12B 2.7469 no .
H2A H3A 2.3293 no .
H2A H3B 2.7786 no .
H2A H5B 2.2962 no .
H2A H6A 2.8798 no .
H2A H13A 2.2655 no .
H2A H13B 3.1382 no .
H2A H14B 3.3021 no .
H2B H3A 2.7784 no .
H2B H3B 2.2209 no .
H2B H5B 3.2659 no .
H3A H5B 3.2216 no .
H3A H6A 2.1553 no .
H3A H6B 3.1423 no .
H3A H13A 2.7482 no .
H3A H14B 2.3018 no .
H3B H6A 3.5755 no .
H3B H14B 3.2211 no .
H5A H6A 2.8524 no .
H5A H6B 2.3018 no .
H5A H7A 2.6707 no .
H5A H7B 3.1180 no .
H5B H6A 2.4466 no .
H5B H6B 2.8524 no .
H5B H7A 2.8931 no .
H5B H7B 2.4407 no .
H5B H13A 3.4968 no .
H6A H7A 2.8629 no .
H6A H7B 2.3892 no .
H6A H8B 3.0183 no .
H6A H9B 2.1844 no .
H6A H10B 2.9466 no .
H6A H12A 3.4384 no .
H6A H13A 2.5038 no .
H6A H14B 3.5272 no .
H6B H7A 2.3612 no .
H6B H7B 2.8629 no .
H6B H8B 2.5960 no .
H6B H9B 3.0128 no .
H7A H8A 2.3475 no .
H7A H8B 2.3676 no .
H7B H8A 2.3698 no .
H7B H8B 2.8697 no .
H7B H9B 3.0700 no .
H7B H10A 3.1544 no .
H7B H10B 2.2048 no .
H7B H13A 3.3014 no .
H8A H9A 2.3791 no .
H8A H9B 2.8666 no .
H8A H10A 2.6204 no .
H8A H10B 2.9385 no .
H8B H9A 2.3280 no .
H8B H9B 2.3803 no .
H9A H10A 2.3327 no .
H9A H10B 2.8586 no .
H9A H11B 2.6589 no .
H9A H12A 3.1955 no .
H9B H10A 2.8588 no .
H9B H10B 2.4167 no .
H9B H11B 2.9784 no .
H9B H12A 2.2974 no .
H9B H13A 2.8755 no .
H10A H11A 2.3244 no .
H10A H11B 2.3715 no .
H10B H11A 2.3723 no .
H10B H11B 2.8645 no .
H10B H12A 3.1231 no .
H10B H13A 2.1926 no .
H10B H13B 2.9819 no .
H11A H12A 2.8564 no .
H11A H12B 2.3342 no .
H11A H13A 3.0473 no .
H11A H13B 2.6278 no .
H11B H12A 2.3383 no .
H11B H12B 2.3475 no .
H12A H13A 2.3999 no .
H12A H13B 2.8682 no .
H12A H14A 3.0610 no .
H12A H14B 2.4369 no .
H12B H13A 2.8683 no .
H12B H13B 2.3636 no .
H12B H14A 2.6312 no .
H12B H14B 2.9227 no .
H13A H14A 2.8582 no .
H13A H14B 2.4293 no .
H13B H14A 2.3216 no .
H13B H14B 2.8577 no .
F1 H2A 3.3466 no 2_666
F1 H2B 2.6457 no 2_666
F1 H5A 2.7031 no 1_455
F1 H6B 3.5964 no 1_455
F1 H7A 2.8385 no 1_455
F1 H8A 3.5868 no 2_656
F1 H10A 3.5330 no 1_565
F1 H10A 2.9992 no 2_656
F2 H5A 3.1965 no 1_455
F2 H6B 3.4820 no 1_455
F2 H6B 3.4991 no 2_767
F2 H9A 3.0312 no 1_565
F2 H10A 3.2896 no 1_565
F2 H11B 2.6213 no 1_565
F2 H14A 2.9227 no 2_667
F2 H14B 2.8549 no 2_667
F3 H5A 3.1611 no 2_766
F3 H5B 2.8081 no 2_766
F3 H7A 3.5509 no 2_766
F3 H7B 3.4918 no 2_766
F3 H8A 2.6608 no 1_565
F3 H8B 3.4691 no 1_565
F3 H11A 2.7435 no 1_665
F3 H11B 3.2751 no 1_665
F3 H12B 3.0604 no 1_665
F4 H3A 2.7706 no 2_767
F4 H6A 3.1966 no 2_767
F4 H9B 3.0213 no 2_767
F4 H11A 3.5585 no 1_665
F4 H11B 2.9843 no 1_665
F4 H12A 2.7163 no 2_767
F4 H12B 3.2755 no 1_665
F4 H14B 2.5928 no 2_767
C1 H5A 3.5073 no 1_455
C1 H7A 3.5793 no 1_455
C2 H9A 3.5717 no 1_565
C2 H10A 3.4500 no 1_565
C2 H10A 3.4702 no 2_656
C3 H6A 3.5497 no 2_767
C3 H6B 3.1722 no 2_767
C3 H9A 3.4526 no 1_565
C4 H11B 3.5891 no 1_665
C5 H5A 3.5937 no 2_766
C5 H5B 3.3242 no 2_766
C6 H3A 3.4110 no 2_767
C6 H3B 3.3309 no 2_767
C6 H14A 3.2672 no 1_655
C7 H13B 3.4261 no 2_656
C7 H14A 3.1480 no 1_655
C8 H12B 3.5296 no 1_655
C8 H14A 3.3851 no 1_655
C9 H2B 3.5125 no 1_545
C9 H3B 3.4904 no 1_545
C9 H8B 3.5974 no 2_757
C10 H2A 3.4665 no 2_656
C10 H2B 3.4066 no 1_545
C10 H13A 3.5296 no 2_656
C10 H13B 3.2490 no 2_656
C11 H12A 3.5131 no 2_657
C12 H11B 3.5863 no 2_657
C12 H12A 3.0458 no 2_657
C12 H12B 3.3800 no 2_657
C13 H7A 3.4623 no 1_455
C13 H7B 3.4547 no 2_656
C13 H10A 3.4940 no 2_656
C13 H10B 3.2765 no 2_656
C14 H6B 3.5174 no 1_455
C14 H7A 3.2626 no 1_455
H2A F1 3.3466 no 2_666
H2A C10 3.4665 no 2_656
H2A H10A 2.7368 no 2_656
H2A H10B 3.5570 no 2_656
H2A H11A 3.1232 no 2_656
H2B F1 2.6457 no 2_666
H2B C9 3.5125 no 1_565
H2B C10 3.4066 no 1_565
H2B H2B 3.4320 no 2_666
H2B H8A 3.0366 no 1_565
H2B H9A 3.0704 no 1_565
H2B H10A 2.5939 no 1_565
H3A F4 2.7706 no 2_767
H3A C6 3.4110 no 2_767
H3A H3A 3.0608 no 2_767
H3A H6A 3.2035 no 2_767
H3A H6B 2.7641 no 2_767
H3B C6 3.3309 no 2_767
H3B C9 3.4904 no 1_565
H3B H6A 3.0989 no 2_767
H3B H6B 2.6635 no 2_767
H3B H8A 3.3996 no 1_565
H3B H8B 3.3171 no 2_767
H3B H9A 2.6343 no 1_565
H3B H9B 3.0442 no 2_767
H5A F1 2.7031 no 1_655
H5A F2 3.1965 no 1_655
H5A F3 3.1611 no 2_766
H5A C1 3.5073 no 1_655
H5A C5 3.5937 no 2_766
H5A H5A 3.5853 no 2_766
H5A H5B 2.9040 no 2_766
H5A H11A 3.2230 no 1_665
H5A H11B 3.1522 no 1_665
H5A H14A 3.5756 no 1_655
H5B F3 2.8081 no 2_766
H5B C5 3.3242 no 2_766
H5B H5A 2.9040 no 2_766
H5B H5B 3.0208 no 2_766
H5B H11A 2.6551 no 2_656
H6A F4 3.1966 no 2_767
H6A C3 3.5497 no 2_767
H6A H3A 3.2035 no 2_767
H6A H3B 3.0989 no 2_767
H6B F1 3.5964 no 1_655
H6B F2 3.4820 no 1_655
H6B F2 3.4991 no 2_767
H6B C3 3.1722 no 2_767
H6B C14 3.5174 no 1_655
H6B H3A 2.7641 no 2_767
H6B H3B 2.6635 no 2_767
H6B H14A 2.6115 no 1_655
H6B H14B 3.0672 no 2_767
H7A F1 2.8385 no 1_655
H7A F3 3.5509 no 2_766
H7A C1 3.5793 no 1_655
H7A C13 3.4623 no 1_655
H7A C14 3.2626 no 1_655
H7A H7A 3.3878 no 2_756
H7A H7B 3.4897 no 2_756
H7A H8A 3.0606 no 2_756
H7A H13B 2.8271 no 1_655
H7A H14A 2.6107 no 1_655
H7B F3 3.4918 no 2_766
H7B C13 3.4547 no 2_656
H7B H7A 3.4897 no 2_756
H7B H8A 3.5383 no 2_756
H7B H11A 2.7637 no 2_656
H7B H13B 2.5520 no 2_656
H8A F1 3.5868 no 2_656
H8A F3 2.6608 no 1_545
H8A H2B 3.0366 no 1_545
H8A H3B 3.3996 no 1_545
H8A H7A 3.0606 no 2_756
H8A H7B 3.5383 no 2_756
H8A H12B 3.3668 no 1_655
H8A H13B 3.4344 no 2_656
H8B F3 3.4691 no 1_545
H8B C9 3.5974 no 2_757
H8B H3B 3.3171 no 2_767
H8B H9A 2.8520 no 2_757
H8B H9B 3.4642 no 2_757
H8B H12B 2.8223 no 1_655
H8B H13B 3.5686 no 1_655
H8B H14A 2.7564 no 1_655
H9A F2 3.0312 no 1_545
H9A C2 3.5717 no 1_545
H9A C3 3.4526 no 1_545
H9A H2B 3.0704 no 1_545
H9A H3B 2.6343 no 1_545
H9A H8B 2.8520 no 2_757
H9A H9A 3.4330 no 2_757
H9B F4 3.0213 no 2_767
H9B H3B 3.0442 no 2_767
H9B H8B 3.4642 no 2_757
H9B H12B 3.5243 no 2_657
H10A F1 3.5330 no 1_545
H10A F1 2.9992 no 2_656
H10A F2 3.2896 no 1_545
H10A C2 3.4500 no 1_545
H10A C2 3.4702 no 2_656
H10A C13 3.4940 no 2_656
H10A H2A 2.7368 no 2_656
H10A H2B 2.5939 no 1_545
H10A H13A 3.1874 no 2_656
H10A H13B 2.9228 no 2_656
H10B C13 3.2765 no 2_656
H10B H2A 3.5570 no 2_656
H10B H10B 2.8385 no 2_656
H10B H11A 3.3944 no 2_656
H10B H13A 2.9878 no 2_656
H10B H13B 2.6610 no 2_656
H11A F3 2.7435 no 1_445
H11A F4 3.5585 no 1_445
H11A H2A 3.1232 no 2_656
H11A H5A 3.2230 no 1_445
H11A H5B 2.6551 no 2_656
H11A H7B 2.7637 no 2_656
H11A H10B 3.3944 no 2_656
H11B F2 2.6213 no 1_545
H11B F3 3.2751 no 1_445
H11B F4 2.9843 no 1_445
H11B C4 3.5891 no 1_445
H11B C12 3.5863 no 2_657
H11B H5A 3.1522 no 1_445
H11B H12A 2.9548 no 2_657
H11B H12B 3.2917 no 2_657
H11B H14B 3.3571 no 2_657
H12A F4 2.7163 no 2_767
H12A C11 3.5131 no 2_657
H12A C12 3.0458 no 2_657
H12A H11B 2.9548 no 2_657
H12A H12A 2.7089 no 2_657
H12A H12B 2.6326 no 2_657
H12B F3 3.0604 no 1_445
H12B F4 3.2755 no 1_445
H12B C8 3.5296 no 1_455
H12B C12 3.3800 no 2_657
H12B H8A 3.3668 no 1_455
H12B H8B 2.8223 no 1_455
H12B H9B 3.5243 no 2_657
H12B H11B 3.2917 no 2_657
H12B H12A 2.6326 no 2_657
H12B H12B 3.4108 no 2_657
H13A C10 3.5296 no 2_656
H13A H10A 3.1874 no 2_656
H13A H10B 2.9878 no 2_656
H13B C7 3.4261 no 2_656
H13B C10 3.2490 no 2_656
H13B H7A 2.8271 no 1_455
H13B H7B 2.5520 no 2_656
H13B H8A 3.4344 no 2_656
H13B H8B 3.5686 no 1_455
H13B H10A 2.9228 no 2_656
H13B H10B 2.6610 no 2_656
H14A F2 2.9227 no 2_667
H14A C6 3.2672 no 1_455
H14A C7 3.1480 no 1_455
H14A C8 3.3851 no 1_455
H14A H5A 3.5756 no 1_455
H14A H6B 2.6115 no 1_455
H14A H7A 2.6107 no 1_455
H14A H8B 2.7564 no 1_455
H14B F2 2.8549 no 2_667
H14B F4 2.5928 no 2_767
H14B H6B 3.0672 no 2_767
H14B H11B 3.3571 no 2_657

loop_
_geom_torsion_atom_site_label_1
_geom_torsion_atom_site_label_2
_geom_torsion_atom_site_label_3
_geom_torsion_atom_site_label_4
_geom_torsion
_geom_torsion_publ_flag
F1 C1 C2 C3 175.8(4) no
F1 C1 C14 C13 64.3(6) no
F2 C1 C2 C3 65.4(6) no
F2 C1 C14 C13 177.9(4) no
C2 C1 C14 C13 -52.0(5) no
C14 C1 C2 C3 -63.9(5) no
C1 C2 C3 C4 170.6(4) no
C2 C3 C4 F3 61.3(6) no
C2 C3 C4 F4 172.8(5) no
C2 C3 C4 C5 -67.4(7) no
F3 C4 C5 C6 176.7(3) no
F4 C4 C5 C6 62.9(5) no
C3 C4 C5 C6 -53.2(6) no
C4 C5 C6 C7 167.3(4) no
C5 C6 C7 C8 -177.6(4) no
C6 C7 C8 C9 60.4(5) no
C7 C8 C9 C10 63.1(5) no
C8 C9 C10 C11 -172.7(4) no
C9 C10 C11 C12 62.5(6) no
C10 C11 C12 C13 57.4(5) no
C11 C12 C13 C14 -176.8(4) no
C12 C13 C14 C1 170.6(4) no
